data_4024387
loop_
_publ_author_name
'D. Christopher Braddock'
'David S. Millan'
'Yolanda P\'erez-Fuertes'
'Rebecca H. Pouwer'
'Richard N. Sheppard'
'Savade Solanki'
'Andrew J. P. White'

_publ_section_title
;
Bromonium Ion Induced Transannular Oxonium Ion Formation-Fragmentation in
Model Obtusallene Systems and Structural Reassignment of Obtusallenes
V-VII
;
_journal_name_full 'Journal of Organic Chemistry'
_journal_page_first 1835
_journal_page_last 1841
_journal_paper_doi 10.1021/jo8026577
_journal_volume 74
_journal_year 2009
_chemical_absolute_configuration ad
_chemical_formula_moiety 'C13 H20 Br2 O5'
_chemical_formula_sum 'C13 H20 Br2 O5'
_chemical_formula_weight 416.11
_chemical_name_systematic
; 
 ? 
;
_space_group_IT_number 1
_symmetry_cell_setting triclinic
_symmetry_space_group_name_Hall 'P 1'
_symmetry_space_group_name_H-M 'P 1'
_atom_sites_solution_hydrogens geom
_atom_sites_solution_primary direct
_atom_sites_solution_secondary difmap
_audit_creation_method SHELXL-97
_cell_angle_alpha 64.620(4)
_cell_angle_beta 89.601(4)
_cell_angle_gamma 89.365(4)
_cell_formula_units_Z 1
_cell_length_a 5.5066(2)
_cell_length_b 8.4345(4)
_cell_length_c 9.5074(4)
_cell_measurement_reflns_used 4975
_cell_measurement_temperature 173(2)
_cell_measurement_theta_max 68.3368
_cell_measurement_theta_min 5.1409
_cell_volume 398.93(3)
_computing_cell_refinement 'CrysAlis RED, Oxford Diffraction Ltd'
_computing_data_collection 'CrysAlis CCD, Oxford Diffraction Ltd'
_computing_data_reduction 'CrysAlis RED, Oxford Diffraction Ltd'
_computing_molecular_graphics 'Bruker SHELXTL'
_computing_publication_material 'Bruker SHELXTL'
_computing_structure_refinement 'SHELXL-97 (Sheldrick, 1997)'
_computing_structure_solution 'SHELXS-97 (Sheldrick, 1990)'
_diffrn_ambient_temperature 173(2)
_diffrn_detector_area_resol_mean 8.2556
_diffrn_measured_fraction_theta_full 0.991
_diffrn_measured_fraction_theta_max 0.991
_diffrn_measurement_device_type 'OD Xcalibur PX Ultra'
_diffrn_measurement_method 'phi and omega scans'
_diffrn_radiation_monochromator graphite
_diffrn_radiation_source 'Enhance Ultra (Cu) X-ray Source'
_diffrn_radiation_type CuK\a
_diffrn_radiation_wavelength 1.54184
_diffrn_reflns_av_R_equivalents 0.0174
_diffrn_reflns_av_sigmaI/netI 0.0112
_diffrn_reflns_limit_h_max 6
_diffrn_reflns_limit_h_min -6
_diffrn_reflns_limit_k_max 8
_diffrn_reflns_limit_k_min -10
_diffrn_reflns_limit_l_max 11
_diffrn_reflns_limit_l_min -11
_diffrn_reflns_number 5276
_diffrn_reflns_theta_full 68.55
_diffrn_reflns_theta_max 68.55
_diffrn_reflns_theta_min 5.15
_diffrn_standards_number 0
_exptl_absorpt_coefficient_mu 6.593
_exptl_absorpt_correction_T_max 1.00000
_exptl_absorpt_correction_T_min 0.60855
_exptl_absorpt_correction_type multi-scan
_exptl_absorpt_process_details
; 
CrysAlis RED, Oxford Diffraction Ltd., 
Version 1.171.32.4 (release 27-04-2006 CrysAlis171 .NET) 
(compiled Apr 27 2007,17:53:11) 
Empirical absorption correction using spherical harmonics, 
implemented in SCALE3 ABSPACK scaling algorithm. 
;
_exptl_crystal_colour Colourless
_exptl_crystal_density_diffrn 1.732
_exptl_crystal_density_method 'not measured'
_exptl_crystal_description 'platy needles'
_exptl_crystal_F_000 208
_exptl_crystal_size_max 0.17
_exptl_crystal_size_mid 0.11
_exptl_crystal_size_min 0.07
_refine_diff_density_max 0.597
_refine_diff_density_min -0.677
_refine_diff_density_rms 0.075
_refine_ls_abs_structure_details 'Flack H D (1983), Acta Cryst. A39, 876-881, 874 Friedel pairs'
_refine_ls_abs_structure_Flack 0.01(3)
_refine_ls_extinction_method none
_refine_ls_goodness_of_fit_ref 1.059
_refine_ls_hydrogen_treatment mixed
_refine_ls_matrix_type full
_refine_ls_number_parameters 186
_refine_ls_number_reflns 2343
_refine_ls_number_restraints 4
_refine_ls_restrained_S_all 1.058
_refine_ls_R_factor_all 0.0320
_refine_ls_R_factor_gt 0.0319
_refine_ls_shift/su_max 0.000
_refine_ls_shift/su_mean 0.000
_refine_ls_structure_factor_coef Fsqd
_refine_ls_weighting_details 'calc w=1/[\s^2^(Fo^2^)+(0.0487P)^2^+0.3893P] where P=(Fo^2^+2Fc^2^)/3'
_refine_ls_weighting_scheme calc
_refine_ls_wR_factor_gt 0.0828
_refine_ls_wR_factor_ref 0.0829
_reflns_number_gt 2329
_reflns_number_total 2343
_reflns_threshold_expression >2sigma(I)
_cod_data_source_file jo8026577_si_002_5.cif
_cod_data_source_block Compound_19
_cod_depositor_comments
;
The following automatic conversions were performed:
'_symmetry_cell_setting' value 'Triclinic' changed to 'triclinic'
according to '/home/saulius/struct/CIF-dictionaries/cif_core.dic'
dictionary named 'cif_core.dic' version 2.4.1 from 2010-06-29.

Automatic conversion script
Id: cif_fix_enum 1527 2010-12-29 10:47:43Z saulius 
;
_cod_original_sg_symbol_H-M P1
_cod_database_code 4024387

loop_
_symmetry_equiv_pos_as_xyz
'x, y, z'

loop_
_atom_site_label
_atom_site_type_symbol
_atom_site_fract_x
_atom_site_fract_y
_atom_site_fract_z
_atom_site_U_iso_or_equiv
_atom_site_adp_type
_atom_site_occupancy
_atom_site_symmetry_multiplicity
_atom_site_calc_flag
_atom_site_refinement_flags
_atom_site_disorder_assembly
_atom_site_disorder_group
O1 O 0.4409(7) 0.2466(5) 0.8033(4) 0.0492(8) Uani 1 1 d . . .
O2 O 0.4343(5) 0.3186(4) 0.4894(3) 0.0406(7) Uani 1 1 d . . .
C4 C 0.5706(13) 0.3895(8) 0.8168(7) 0.0616(15) Uani 1 1 d . . .
H4A H 0.7109 0.4252 0.7445 0.074 Uiso 1 1 calc R . .
H4B H 0.6317 0.3511 0.9243 0.074 Uiso 1 1 calc R . .
C5 C 0.3969(12) 0.5400(9) 0.7772(7) 0.0652(15) Uani 1 1 d . . .
H5A H 0.4837 0.6368 0.7872 0.078 Uiso 1 1 calc R . .
H5B H 0.2651 0.5026 0.8558 0.078 Uiso 1 1 calc R . .
C6 C 0.2793(11) 0.6138(8) 0.6142(6) 0.0567(14) Uani 1 1 d . . .
H6A H 0.1628 0.7051 0.6151 0.068 Uiso 1 1 calc R . .
C7 C 0.4342(9) 0.7128(7) 0.4666(6) 0.0474(11) Uani 1 1 d . . .
H7A H 0.5326 0.8022 0.4833 0.057 Uiso 1 1 calc R . .
C8 C 0.6040(9) 0.6132(7) 0.4019(7) 0.0480(11) Uani 1 1 d . . .
H8A H 0.6891 0.7004 0.3096 0.058 Uiso 1 1 calc R . .
H8B H 0.7286 0.5505 0.4815 0.058 Uiso 1 1 calc R . .
C9 C 0.4839(8) 0.4813(6) 0.3556(5) 0.0417(9) Uani 1 1 d . . .
H9A H 0.3288 0.5323 0.2996 0.050 Uiso 1 1 calc R . .
C10 C 0.6391(9) 0.4142(7) 0.2581(5) 0.0454(11) Uani 1 1 d . . .
H10A H 0.5280 0.3561 0.2121 0.055 Uiso 1 1 calc R . .
Br1 Br 0.82002(9) 0.59115(7) 0.08802(6) 0.0686(2) Uani 1 1 d . . .
C11 C 0.7997(9) 0.2713(7) 0.3773(5) 0.0446(10) Uani 1 1 d . . .
H11A H 0.9464 0.3215 0.4016 0.053 Uiso 1 1 calc R . .
H11B H 0.8492 0.1823 0.3404 0.053 Uiso 1 1 calc R . .
C12 C 0.6287(8) 0.1932(6) 0.5185(5) 0.0403(9) Uani 1 1 d . . .
H12A H 0.5605 0.0811 0.5245 0.048 Uiso 1 1 calc R . .
C13 C 0.7558(8) 0.1570(6) 0.6714(5) 0.0399(9) Uani 1 1 d . . .
H13A H 0.8536 0.2618 0.6577 0.048 Uiso 1 1 calc R . .
Br2 Br 0.97623(8) -0.04202(7) 0.71289(6) 0.05529(17) Uani 1 1 d . . .
C14 C 0.5939(9) 0.1072(6) 0.8144(5) 0.0433(10) Uani 1 1 d . . .
H14A H 0.4936 0.0053 0.8267 0.052 Uiso 1 1 calc R . .
H14B H 0.6970 0.0716 0.9081 0.052 Uiso 1 1 calc R . .
O15 O 0.1287(6) 0.4874(6) 0.6002(4) 0.0529(8) Uani 1 1 d D . .
H15 H 0.224(10) 0.394(6) 0.617(8) 0.067(19) Uiso 1 1 d D . .
O16 O 0.2521(6) 0.8056(5) 0.3477(4) 0.0497(8) Uani 1 1 d . . .
C17 C 0.3030(8) 0.9675(7) 0.2404(6) 0.0460(11) Uani 1 1 d . . .
O17 O 0.4916(7) 1.0412(6) 0.2372(5) 0.0639(10) Uani 1 1 d . . .
C18 C 0.1031(9) 1.0406(8) 0.1242(6) 0.0535(12) Uani 1 1 d . . .
H18A H 0.1071 1.1691 0.0783 0.080 Uiso 1 1 calc R . .
H18B H -0.0536 1.0000 0.1761 0.080 Uiso 1 1 calc R . .
H18C H 0.1245 1.0007 0.0421 0.080 Uiso 1 1 calc R . .

loop_
_atom_site_aniso_label
_atom_site_aniso_U_11
_atom_site_aniso_U_22
_atom_site_aniso_U_33
_atom_site_aniso_U_23
_atom_site_aniso_U_13
_atom_site_aniso_U_12
O1 0.063(2) 0.043(2) 0.0381(15) -0.0146(14) 0.0024(14) 0.0065(16)
O2 0.0379(14) 0.0448(18) 0.0375(14) -0.0160(13) 0.0012(11) -0.0008(13)
C4 0.082(4) 0.056(4) 0.053(3) -0.029(3) -0.016(3) 0.009(3)
C5 0.067(3) 0.070(4) 0.068(3) -0.040(3) 0.000(3) 0.002(3)
C6 0.067(3) 0.046(3) 0.061(3) -0.028(3) -0.014(3) 0.019(3)
C7 0.040(2) 0.043(3) 0.066(3) -0.029(2) -0.020(2) 0.009(2)
C8 0.038(2) 0.047(3) 0.071(3) -0.036(2) -0.015(2) 0.003(2)
C9 0.041(2) 0.040(2) 0.045(2) -0.0182(19) -0.0083(17) -0.0038(18)
C10 0.057(3) 0.044(3) 0.033(2) -0.0148(19) 0.0000(18) -0.015(2)
Br1 0.0915(5) 0.0713(4) 0.0363(2) -0.0160(3) 0.0108(2) -0.0341(3)
C11 0.048(2) 0.048(3) 0.042(2) -0.023(2) 0.0098(19) -0.004(2)
C12 0.041(2) 0.035(2) 0.043(2) -0.0143(18) 0.0011(17) -0.0044(18)
C13 0.043(2) 0.032(2) 0.044(2) -0.0159(18) 0.0012(17) -0.0047(18)
Br2 0.0507(3) 0.0423(3) 0.0637(4) -0.0142(2) 0.0010(2) 0.0068(2)
C14 0.049(2) 0.036(2) 0.039(2) -0.0110(18) 0.0004(17) 0.0030(19)
O15 0.0332(16) 0.064(2) 0.063(2) -0.0285(18) -0.0026(14) 0.0064(16)
O16 0.0353(16) 0.046(2) 0.064(2) -0.0204(16) -0.0139(15) 0.0021(14)
C17 0.038(2) 0.050(3) 0.059(3) -0.032(2) -0.0018(19) 0.004(2)
O17 0.054(2) 0.055(2) 0.083(3) -0.030(2) -0.0078(18) -0.0125(18)
C18 0.045(2) 0.061(3) 0.046(2) -0.015(2) -0.0021(19) 0.009(2)

loop_
_atom_type_symbol
_atom_type_description
_atom_type_scat_dispersion_real
_atom_type_scat_dispersion_imag
_atom_type_scat_source
C C 0.0181 0.0091 'International Tables Vol C Tables 4.2.6.8 and 6.1.1.4'
H H 0.0000 0.0000 'International Tables Vol C Tables 4.2.6.8 and 6.1.1.4'
O O 0.0492 0.0322 'International Tables Vol C Tables 4.2.6.8 and 6.1.1.4'
Br Br -0.6763 1.2805 'International Tables Vol C Tables 4.2.6.8 and 6.1.1.4'

loop_
_geom_angle_atom_site_label_1
_geom_angle_atom_site_label_2
_geom_angle_atom_site_label_3
_geom_angle
_geom_angle_site_symmetry_1
_geom_angle_site_symmetry_3
_geom_angle_publ_flag
C14 O1 C4 113.2(4) . . ?
C12 O2 C9 111.7(3) . . ?
O1 C4 C5 107.8(5) . . ?
C4 C5 C6 116.9(5) . . ?
O15 C6 C5 110.5(5) . . ?
O15 C6 C7 112.4(4) . . ?
C5 C6 C7 120.5(5) . . ?
O16 C7 C8 107.7(4) . . ?
O16 C7 C6 103.1(4) . . ?
C8 C7 C6 121.1(5) . . ?
C9 C8 C7 116.2(4) . . ?
O2 C9 C8 111.6(4) . . ?
O2 C9 C10 100.5(4) . . ?
C8 C9 C10 116.0(4) . . ?
C9 C10 C11 104.2(3) . . ?
C9 C10 Br1 115.9(3) . . ?
C11 C10 Br1 113.6(3) . . ?
C10 C11 C12 101.7(4) . . ?
O2 C12 C13 110.8(4) . . ?
O2 C12 C11 106.2(3) . . ?
C13 C12 C11 112.6(4) . . ?
C14 C13 C12 116.5(4) . . ?
C14 C13 Br2 106.9(3) . . ?
C12 C13 Br2 106.2(3) . . ?
O1 C14 C13 112.0(4) . . ?
C17 O16 C7 118.3(4) . . ?
O17 C17 O16 123.4(5) . . ?
O17 C17 C18 125.0(5) . . ?
O16 C17 C18 111.6(4) . . ?

loop_
_geom_bond_atom_site_label_1
_geom_bond_atom_site_label_2
_geom_bond_distance
_geom_bond_site_symmetry_2
_geom_bond_publ_flag
O1 C14 1.406(6) . ?
O1 C4 1.461(7) . ?
O2 C12 1.438(6) . ?
O2 C9 1.444(5) . ?
C4 C5 1.496(9) . ?
C5 C6 1.545(8) . ?
C6 O15 1.409(7) . ?
C6 C7 1.546(8) . ?
C7 O16 1.461(5) . ?
C7 C8 1.541(7) . ?
C8 C9 1.520(6) . ?
C9 C10 1.529(7) . ?
C10 C11 1.530(7) . ?
C10 Br1 1.943(5) . ?
C11 C12 1.536(6) . ?
C12 C13 1.525(6) . ?
C13 C14 1.524(6) . ?
C13 Br2 1.960(5) . ?
O16 C17 1.340(7) . ?
C17 O17 1.210(7) . ?
C17 C18 1.493(7) . ?

loop_
_cod_related_entry_id
_cod_related_entry_database
_cod_related_entry_code
1 ChemSpider 30658911
